data_4119267
loop_
_publ_author_name
'Douglas G. Brown'
'Phil A. Schauer'
'Javier Borau-Garcia'
'Brandon R. Fancy'
'Curtis P. Berlinguette'

_publ_section_title
;
 Stabilization of Ruthenium Sensitizers to TiO2 Surfaces through
 Cooperative Anchoring Groups
;
_journal_name_full 'Journal of the American Chemical Society'
_journal_page_first 1692
_journal_page_last 1695
_journal_paper_doi 10.1021/ja310965h
_journal_volume 135
_journal_year 2013
_chemical_formula_moiety 'C46 H44 N10 O2 Ru, 2(B F4)'
_chemical_formula_sum 'C46 H44 B2 F8 N10 O2 Ru'
_chemical_formula_weight 1043.60
_chemical_name_systematic
;
 ?
;
_space_group_IT_number 14
_symmetry_cell_setting monoclinic
_symmetry_space_group_name_Hall '-P 2ybc'
_symmetry_space_group_name_H-M 'P 1 21/c 1'
_atom_sites_solution_hydrogens geom
_atom_sites_solution_primary direct
_atom_sites_solution_secondary difmap
_audit_creation_method SHELXL-97
_cell_angle_alpha 90.00
_cell_angle_beta 122.2810(10)
_cell_angle_gamma 90.00
_cell_formula_units_Z 4
_cell_length_a 15.4783(3)
_cell_length_b 14.6562(3)
_cell_length_c 27.0866(5)
_cell_measurement_reflns_used 34922
_cell_measurement_temperature 173(2)
_cell_measurement_theta_max 26.00
_cell_measurement_theta_min 2.26
_cell_volume 5194.95(18)
_computing_structure_refinement 'SHELXL-97 (Sheldrick, 1997)'
_diffrn_ambient_temperature 173(2)
_diffrn_measured_fraction_theta_full 0.997
_diffrn_measured_fraction_theta_max 0.997
_diffrn_measurement_device_type 'Nonius KappaCCD'
_diffrn_measurement_method ' \w and \f '
_diffrn_radiation_monochromator graphite
_diffrn_radiation_source 'fine-focus sealed tube'
_diffrn_radiation_type MoK\a
_diffrn_radiation_wavelength 0.71073
_diffrn_reflns_av_R_equivalents 0.0649
_diffrn_reflns_av_sigmaI/netI 0.0468
_diffrn_reflns_limit_h_max 19
_diffrn_reflns_limit_h_min -19
_diffrn_reflns_limit_k_max 18
_diffrn_reflns_limit_k_min -18
_diffrn_reflns_limit_l_max 33
_diffrn_reflns_limit_l_min -33
_diffrn_reflns_number 34922
_diffrn_reflns_theta_full 26.00
_diffrn_reflns_theta_max 26.00
_diffrn_reflns_theta_min 2.26
_exptl_absorpt_coefficient_mu 0.376
_exptl_absorpt_correction_T_max 0.9851
_exptl_absorpt_correction_T_min 0.9492
_exptl_absorpt_correction_type multi-scan
_exptl_absorpt_process_details 'SORTAV: (Blessing, 1997)'
_exptl_crystal_colour 'Dark Red'
_exptl_crystal_density_diffrn 1.334
_exptl_crystal_description Needle
_exptl_crystal_F_000 2128
_exptl_crystal_size_max 0.14
_exptl_crystal_size_mid 0.06
_exptl_crystal_size_min 0.04
_platon_squeeze_details
;
;
_refine_diff_density_max 0.777
_refine_diff_density_min -0.632
_refine_diff_density_rms 0.116
_refine_ls_extinction_method none
_refine_ls_goodness_of_fit_ref 1.112
_refine_ls_hydrogen_treatment constr
_refine_ls_matrix_type full
_refine_ls_number_parameters 622
_refine_ls_number_reflns 10186
_refine_ls_number_restraints 0
_refine_ls_restrained_S_all 1.112
_refine_ls_R_factor_all 0.0806
_refine_ls_R_factor_gt 0.0659
_refine_ls_shift/su_max 0.001
_refine_ls_shift/su_mean 0.000
_refine_ls_structure_factor_coef Fsqd
_refine_ls_weighting_details 'calc w=1/[\s^2^(Fo^2^)+(0.0737P)^2^+13.6982P] where P=(Fo^2^+2Fc^2^)/3'
_refine_ls_weighting_scheme calc
_refine_ls_wR_factor_gt 0.1643
_refine_ls_wR_factor_ref 0.1738
_reflns_number_gt 8447
_reflns_number_total 10186
_reflns_threshold_expression >2sigma(I)
_cod_data_source_file ja310965h_si_002.cif
_cod_data_source_block shelxl
_cod_original_sg_symbol_H-M 'P 21/c'
_cod_database_code 4119267

loop_
_symmetry_equiv_pos_as_xyz
'x, y, z'
'-x, y+1/2, -z+1/2'
'-x, -y, -z'
'x, -y-1/2, z-1/2'

loop_
_atom_site_label
_atom_site_type_symbol
_atom_site_fract_x
_atom_site_fract_y
_atom_site_fract_z
_atom_site_U_iso_or_equiv
_atom_site_adp_type
_atom_site_occupancy
_atom_site_symmetry_multiplicity
_atom_site_calc_flag
_atom_site_refinement_flags
C1 C 0.3299(3) 0.3208(3) 0.2527(2) 0.0329(10) Uani 1 1 d .
H1 H 0.3684 0.3072 0.2933 0.039 Uiso 1 1 calc R
C2 C 0.3234(4) 0.2559(3) 0.2142(2) 0.0379(11) Uani 1 1 d .
H2 H 0.3554 0.1982 0.2279 0.045 Uiso 1 1 calc R
C3 C 0.2694(4) 0.2761(4) 0.1551(2) 0.0438(12) Uani 1 1 d .
H3 H 0.2662 0.2331 0.1279 0.053 Uiso 1 1 calc R
C4 C 0.2204(4) 0.3590(3) 0.1360(2) 0.0377(11) Uani 1 1 d .
H4 H 0.1817 0.3731 0.0955 0.045 Uiso 1 1 calc R
C5 C 0.2284(3) 0.4213(3) 0.17655(19) 0.0291(9) Uani 1 1 d .
C6 C 0.1821(3) 0.5133(3) 0.16140(18) 0.0260(9) Uani 1 1 d .
C7 C 0.1243(3) 0.5508(3) 0.10705(19) 0.0301(10) Uani 1 1 d .
H7 H 0.1047 0.5153 0.0733 0.036 Uiso 1 1 calc R
C8 C 0.0946(3) 0.6411(3) 0.10177(19) 0.0313(10) Uani 1 1 d .
C9 C 0.0329(4) 0.6828(4) 0.0423(2) 0.0373(11) Uani 1 1 d .
C10 C -0.0331(5) 0.8202(4) -0.0104(2) 0.0523(14) Uani 1 1 d .
H10A H -0.0355 0.8854 -0.0033 0.078 Uiso 0.50 1 calc PR
H10B H -0.1028 0.7960 -0.0335 0.078 Uiso 0.50 1 calc PR
H10C H 0.0011 0.8114 -0.0318 0.078 Uiso 0.50 1 calc PR
H10D H -0.0559 0.7765 -0.0425 0.078 Uiso 0.50 1 calc PR
H10E H 0.0114 0.8659 -0.0122 0.078 Uiso 0.50 1 calc PR
H10F H -0.0926 0.8504 -0.0139 0.078 Uiso 0.50 1 calc PR
C11 C 0.1222(3) 0.6915(3) 0.15175(19) 0.0304(10) Uani 1 1 d .
H11 H 0.1042 0.7542 0.1486 0.036 Uiso 1 1 calc R
C12 C 0.1759(3) 0.6501(3) 0.20574(19) 0.0274(9) Uani 1 1 d .
C13 C 0.2053(3) 0.6902(3) 0.26210(19) 0.0282(9) Uani 1 1 d .
C14 C 0.1846(3) 0.7789(3) 0.2702(2) 0.0356(11) Uani 1 1 d .
H14 H 0.1517 0.8195 0.2380 0.043 Uiso 1 1 calc R
C15 C 0.2113(4) 0.8083(4) 0.3247(2) 0.0418(12) Uani 1 1 d .
H15 H 0.1977 0.8693 0.3303 0.050 Uiso 1 1 calc R
C16 C 0.2583(4) 0.7484(4) 0.3712(2) 0.0451(13) Uani 1 1 d .
H16 H 0.2765 0.7673 0.4092 0.054 Uiso 1 1 calc R
C17 C 0.2784(4) 0.6606(3) 0.3616(2) 0.0341(10) Uani 1 1 d .
H17 H 0.3098 0.6192 0.3934 0.041 Uiso 1 1 calc R
C18 C 0.4327(3) 0.5445(3) 0.31496(18) 0.0243(9) Uani 1 1 d .
C19 C 0.4883(3) 0.5920(2) 0.29881(16) 0.0166(7) Uani 1 1 d .
C20 C 0.6997(3) 0.5404(4) 0.4368(2) 0.0419(12) Uani 1 1 d .
H20A H 0.6953 0.5032 0.4655 0.063 Uiso 0.50 1 calc PR
H20B H 0.7245 0.6015 0.4529 0.063 Uiso 0.50 1 calc PR
H20C H 0.7472 0.5117 0.4280 0.063 Uiso 0.50 1 calc PR
H20D H 0.7493 0.5744 0.4321 0.063 Uiso 0.50 1 calc PR
H20E H 0.7202 0.4761 0.4447 0.063 Uiso 0.50 1 calc PR
H20F H 0.6975 0.5659 0.4696 0.063 Uiso 0.50 1 calc PR
C21 C 0.4751(3) 0.4609(3) 0.40395(18) 0.0261(9) Uani 1 1 d .
C22 C 0.5335(3) 0.4225(3) 0.45932(19) 0.0307(10) Uani 1 1 d .
H22 H 0.6055 0.4304 0.4820 0.037 Uiso 1 1 calc R
C23 C 0.4845(3) 0.3727(3) 0.4808(2) 0.0356(11) Uani 1 1 d .
H23 H 0.5234 0.3451 0.5182 0.043 Uiso 1 1 calc R
C24 C 0.3786(3) 0.3626(3) 0.4479(2) 0.0329(10) Uani 1 1 d .
H24 H 0.3444 0.3298 0.4628 0.039 Uiso 1 1 calc R
C25 C 0.3245(3) 0.4018(3) 0.39278(18) 0.0263(9) Uani 1 1 d .
C26 C 0.1341(4) 0.3082(4) 0.3945(2) 0.0441(13) Uani 1 1 d .
H26A H 0.2032 0.3067 0.4295 0.066 Uiso 0.50 1 calc PR
H26B H 0.1099 0.2457 0.3819 0.066 Uiso 0.50 1 calc PR
H26C H 0.0881 0.3397 0.4033 0.066 Uiso 0.50 1 calc PR
H26D H 0.0643 0.2880 0.3803 0.066 Uiso 0.50 1 calc PR
H26E H 0.1575 0.3491 0.4280 0.066 Uiso 0.50 1 calc PR
H26F H 0.1794 0.2550 0.4065 0.066 Uiso 0.50 1 calc PR
C27 C 0.0775(3) 0.4166(2) 0.26541(15) 0.0155(7) Uani 1 1 d .
C28 C 0.1770(3) 0.4403(3) 0.29467(17) 0.0245(9) Uani 1 1 d .
C29 C 0.4475(3) 0.6396(3) 0.24395(19) 0.0304(10) Uani 1 1 d .
C30 C 0.4179(4) 0.7303(3) 0.2415(2) 0.0359(11) Uani 1 1 d .
C31 C 0.3720(4) 0.7728(4) 0.1869(3) 0.0481(14) Uani 1 1 d .
H31 H 0.3510 0.8346 0.1833 0.058 Uiso 1 1 calc R
C32 C 0.3562(4) 0.7266(4) 0.1373(3) 0.0544(16) Uani 1 1 d .
C33 C 0.3898(4) 0.6378(4) 0.1432(2) 0.0513(14) Uani 1 1 d .
H33 H 0.3807 0.6069 0.1099 0.062 Uiso 1 1 calc R
C34 C 0.4365(4) 0.5919(3) 0.1964(2) 0.0386(11) Uani 1 1 d .
C35 C 0.4361(4) 0.7799(3) 0.2945(2) 0.0449(13) Uani 1 1 d .
H35A H 0.4102 0.8424 0.2838 0.067 Uiso 0.50 1 calc PR
H35B H 0.5095 0.7813 0.3240 0.067 Uiso 0.50 1 calc PR
H35C H 0.4003 0.7484 0.3104 0.067 Uiso 0.50 1 calc PR
H35D H 0.4698 0.7390 0.3283 0.067 Uiso 0.50 1 calc PR
H35E H 0.3705 0.8001 0.2882 0.067 Uiso 0.50 1 calc PR
H35F H 0.4797 0.8330 0.3017 0.067 Uiso 0.50 1 calc PR
C36 C 0.3027(7) 0.7747(6) 0.0789(3) 0.089(3) Uani 1 1 d .
H36A H 0.2848 0.8369 0.0836 0.133 Uiso 0.50 1 calc PR
H36B H 0.2404 0.7413 0.0512 0.133 Uiso 0.50 1 calc PR
H36C H 0.3482 0.7771 0.0641 0.133 Uiso 0.50 1 calc PR
H36D H 0.2975 0.7333 0.0490 0.133 Uiso 0.50 1 calc PR
H36E H 0.3419 0.8289 0.0814 0.133 Uiso 0.50 1 calc PR
H36F H 0.2341 0.7931 0.0685 0.133 Uiso 0.50 1 calc PR
C37 C 0.4727(5) 0.4956(3) 0.2019(3) 0.0478(13) Uani 1 1 d .
H37A H 0.4583 0.4743 0.1639 0.072 Uiso 0.50 1 calc PR
H37B H 0.4371 0.4566 0.2148 0.072 Uiso 0.50 1 calc PR
H37C H 0.5465 0.4929 0.2305 0.072 Uiso 0.50 1 calc PR
H37D H 0.5030 0.4749 0.2423 0.072 Uiso 0.50 1 calc PR
H37E H 0.5242 0.4926 0.1913 0.072 Uiso 0.50 1 calc PR
H37F H 0.4148 0.4563 0.1757 0.072 Uiso 0.50 1 calc PR
C38 C 0.0062(3) 0.4300(3) 0.20362(18) 0.0254(9) Uani 1 1 d .
C39 C -0.0452(3) 0.5128(3) 0.1839(2) 0.0309(10) Uani 1 1 d .
C40 C -0.1085(4) 0.5246(3) 0.1239(2) 0.0362(11) Uani 1 1 d .
H40 H -0.1453 0.5801 0.1094 0.043 Uiso 1 1 calc R
C41 C -0.1195(4) 0.4585(4) 0.0848(2) 0.0379(11) Uani 1 1 d .
C42 C -0.0686(4) 0.3760(3) 0.10591(19) 0.0336(10) Uani 1 1 d .
H42 H -0.0774 0.3294 0.0792 0.040 Uiso 1 1 calc R
C43 C -0.0050(3) 0.3603(3) 0.16548(19) 0.0286(9) Uani 1 1 d .
C44 C -0.0345(4) 0.5860(4) 0.2260(2) 0.0440(12) Uani 1 1 d .
H44A H 0.0129 0.5654 0.2661 0.066 Uiso 0.50 1 calc PR
H44B H -0.1014 0.5985 0.2203 0.066 Uiso 0.50 1 calc PR
H44C H -0.0080 0.6418 0.2188 0.066 Uiso 0.50 1 calc PR
H44D H -0.0772 0.6384 0.2040 0.066 Uiso 0.50 1 calc PR
H44E H 0.0371 0.6053 0.2498 0.066 Uiso 0.50 1 calc PR
H44F H -0.0563 0.5620 0.2514 0.066 Uiso 0.50 1 calc PR
C45 C -0.1871(5) 0.4745(4) 0.0198(2) 0.0568(16) Uani 1 1 d .
H45A H -0.1858 0.4205 -0.0011 0.085 Uiso 0.50 1 calc PR
H45B H -0.1620 0.5275 0.0090 0.085 Uiso 0.50 1 calc PR
H45C H -0.2572 0.4859 0.0094 0.085 Uiso 0.50 1 calc PR
H45D H -0.2176 0.5354 0.0126 0.085 Uiso 0.50 1 calc PR
H45E H -0.2413 0.4285 0.0025 0.085 Uiso 0.50 1 calc PR
H45F H -0.1461 0.4700 0.0021 0.085 Uiso 0.50 1 calc PR
C46 C 0.0495(4) 0.2702(3) 0.1874(2) 0.0381(11) Uani 1 1 d .
H46A H 0.0908 0.2707 0.2302 0.057 Uiso 0.50 1 calc PR
H46B H 0.0940 0.2605 0.1723 0.057 Uiso 0.50 1 calc PR
H46C H -0.0008 0.2208 0.1739 0.057 Uiso 0.50 1 calc PR
H46D H 0.0318 0.2307 0.1541 0.057 Uiso 0.50 1 calc PR
H46E H 0.0287 0.2409 0.2119 0.057 Uiso 0.50 1 calc PR
H46F H 0.1235 0.2806 0.2104 0.057 Uiso 0.50 1 calc PR
B1 B 0.1311(5) 0.5635(4) 0.4259(3) 0.0423(14) Uani 1 1 d .
B2 B 0.3355(7) 0.3019(5) 0.0373(3) 0.0587(19) Uani 1 1 d .
F1 F 0.1365(4) 0.6519(3) 0.44081(19) 0.0889(13) Uani 1 1 d .
F2 F 0.2268(2) 0.5326(3) 0.43987(14) 0.0631(10) Uani 1 1 d .
F3 F 0.0998(3) 0.5108(3) 0.45613(18) 0.0726(11) Uani 1 1 d .
F4 F 0.0637(3) 0.5524(3) 0.36708(14) 0.0720(11) Uani 1 1 d .
F5 F 0.3225(3) 0.3300(2) -0.01497(14) 0.0630(9) Uani 1 1 d .
F6 F 0.3661(3) 0.3721(2) 0.07670(15) 0.0735(11) Uani 1 1 d .
F7 F 0.4065(4) 0.2309(3) 0.06067(17) 0.0922(15) Uani 1 1 d .
F8 F 0.2430(4) 0.2689(4) 0.0258(2) 0.1088(17) Uani 1 1 d .
N1 N 0.2842(3) 0.4027(2) 0.23538(15) 0.0265(8) Uani 1 1 d .
N2 N 0.2063(2) 0.5618(2) 0.21011(14) 0.0243(7) Uani 1 1 d .
N3 N 0.2550(3) 0.6315(2) 0.30856(15) 0.0255(8) Uani 1 1 d .
N4 N 0.0499(3) 0.3663(3) 0.29662(16) 0.0330(9) Uani 1 1 d .
N5 N 0.1359(3) 0.3569(3) 0.34767(16) 0.0298(8) Uani 1 1 d .
N6 N 0.2153(3) 0.3985(3) 0.34909(18) 0.0398(10) Uani 1 1 d .
N7 N 0.3716(3) 0.4496(2) 0.37072(15) 0.0236(7) Uani 1 1 d .
N8 N 0.5059(3) 0.5152(3) 0.37088(19) 0.0408(10) Uani 1 1 d .
N9 N 0.5979(3) 0.5475(3) 0.38298(16) 0.0299(8) Uani 1 1 d .
N10 N 0.5891(3) 0.5950(3) 0.33931(17) 0.0322(8) Uani 1 1 d .
O1 O -0.0009(3) 0.6400(3) -0.00227(15) 0.0498(10) Uani 1 1 d .
O2 O 0.0232(3) 0.7722(2) 0.04498(15) 0.0436(9) Uani 1 1 d .
Ru1 Ru 0.28585(2) 0.50620(2) 0.287128(14) 0.02209(12) Uani 1 1 d .

loop_
_atom_site_aniso_label
_atom_site_aniso_U_11
_atom_site_aniso_U_22
_atom_site_aniso_U_33
_atom_site_aniso_U_23
_atom_site_aniso_U_13
_atom_site_aniso_U_12
C1 0.030(2) 0.038(3) 0.025(2) 0.0056(19) 0.0103(19) 0.0094(19)
C2 0.036(3) 0.037(3) 0.031(3) 0.000(2) 0.012(2) 0.013(2)
C3 0.048(3) 0.048(3) 0.034(3) -0.003(2) 0.021(2) 0.014(2)
C4 0.039(3) 0.047(3) 0.023(2) 0.001(2) 0.014(2) 0.010(2)
C5 0.026(2) 0.034(2) 0.022(2) 0.0009(18) 0.0100(18) 0.0034(18)
C6 0.026(2) 0.031(2) 0.020(2) 0.0003(17) 0.0109(17) 0.0000(17)
C7 0.026(2) 0.040(3) 0.020(2) 0.0019(19) 0.0095(18) 0.0053(19)
C8 0.029(2) 0.042(3) 0.021(2) 0.0080(19) 0.0112(19) 0.0028(19)
C9 0.032(2) 0.050(3) 0.028(3) 0.009(2) 0.015(2) 0.007(2)
C10 0.055(3) 0.052(3) 0.038(3) 0.023(3) 0.018(3) 0.016(3)
C11 0.027(2) 0.031(2) 0.026(2) 0.0075(19) 0.0089(19) 0.0059(18)
C12 0.024(2) 0.029(2) 0.024(2) 0.0036(18) 0.0105(18) 0.0002(17)
C13 0.023(2) 0.030(2) 0.025(2) 0.0028(18) 0.0079(18) 0.0006(17)
C14 0.033(2) 0.034(3) 0.031(3) 0.000(2) 0.011(2) 0.006(2)
C15 0.034(3) 0.041(3) 0.044(3) -0.008(2) 0.017(2) 0.008(2)
C16 0.040(3) 0.055(3) 0.029(3) -0.010(2) 0.011(2) 0.008(2)
C17 0.036(2) 0.038(3) 0.026(2) 0.001(2) 0.015(2) 0.005(2)
C18 0.026(2) 0.023(2) 0.020(2) -0.0031(16) 0.0101(17) -0.0019(16)
C19 0.0176(18) 0.0181(18) 0.0121(18) 0.0031(14) 0.0065(15) -0.0028(14)
C20 0.024(2) 0.051(3) 0.032(3) 0.006(2) 0.002(2) -0.009(2)
C21 0.023(2) 0.028(2) 0.020(2) -0.0019(17) 0.0069(17) -0.0010(17)
C22 0.028(2) 0.035(2) 0.023(2) 0.0029(19) 0.0094(19) -0.0003(19)
C23 0.031(2) 0.046(3) 0.021(2) 0.009(2) 0.0072(19) 0.000(2)
C24 0.034(2) 0.034(2) 0.028(2) 0.0075(19) 0.015(2) -0.0002(19)
C25 0.023(2) 0.028(2) 0.024(2) 0.0038(17) 0.0100(18) -0.0013(17)
C26 0.038(3) 0.056(3) 0.032(3) 0.010(2) 0.015(2) -0.013(2)
C27 0.0157(17) 0.0209(18) 0.0080(17) 0.0006(14) 0.0052(14) -0.0019(14)
C28 0.025(2) 0.025(2) 0.018(2) -0.0004(16) 0.0078(17) -0.0003(16)
C29 0.027(2) 0.035(2) 0.023(2) 0.0029(19) 0.0096(19) -0.0036(18)
C30 0.033(2) 0.033(2) 0.039(3) 0.006(2) 0.018(2) -0.004(2)
C31 0.044(3) 0.035(3) 0.054(4) 0.019(3) 0.018(3) 0.003(2)
C32 0.053(3) 0.056(4) 0.042(3) 0.022(3) 0.017(3) -0.010(3)
C33 0.059(4) 0.057(4) 0.031(3) 0.001(3) 0.021(3) -0.019(3)
C34 0.044(3) 0.040(3) 0.029(3) 0.004(2) 0.018(2) -0.005(2)
C35 0.048(3) 0.033(3) 0.055(3) -0.002(2) 0.028(3) -0.003(2)
C36 0.105(6) 0.085(5) 0.048(4) 0.034(4) 0.022(4) -0.009(5)
C37 0.067(4) 0.039(3) 0.043(3) -0.009(2) 0.033(3) -0.008(3)
C38 0.022(2) 0.029(2) 0.021(2) -0.0001(17) 0.0080(17) -0.0007(17)
C39 0.029(2) 0.033(2) 0.028(2) -0.0029(19) 0.0136(19) -0.0014(18)
C40 0.037(3) 0.033(2) 0.029(2) 0.005(2) 0.012(2) 0.005(2)
C41 0.036(3) 0.044(3) 0.025(2) -0.001(2) 0.011(2) 0.003(2)
C42 0.037(2) 0.042(3) 0.017(2) -0.0037(19) 0.0113(19) 0.003(2)
C43 0.029(2) 0.030(2) 0.026(2) -0.0001(18) 0.0141(19) -0.0019(18)
C44 0.043(3) 0.044(3) 0.032(3) -0.007(2) 0.011(2) 0.007(2)
C45 0.062(4) 0.067(4) 0.022(3) 0.003(3) 0.010(3) 0.019(3)
C46 0.040(3) 0.033(2) 0.034(3) -0.002(2) 0.015(2) 0.001(2)
B1 0.041(3) 0.047(3) 0.029(3) 0.004(3) 0.012(3) 0.002(3)
B2 0.081(5) 0.052(4) 0.036(4) -0.008(3) 0.027(4) 0.008(4)
F1 0.132(4) 0.055(2) 0.080(3) -0.016(2) 0.057(3) -0.001(2)
F2 0.0412(18) 0.103(3) 0.0393(18) 0.0140(19) 0.0180(15) 0.0116(18)
F3 0.056(2) 0.093(3) 0.074(3) 0.027(2) 0.038(2) -0.0005(19)
F4 0.060(2) 0.095(3) 0.0311(18) 0.0002(18) 0.0042(16) 0.010(2)
F5 0.094(3) 0.055(2) 0.0419(19) -0.0005(16) 0.0382(19) 0.0064(19)
F6 0.097(3) 0.060(2) 0.042(2) -0.0200(17) 0.022(2) 0.010(2)
F7 0.150(4) 0.063(2) 0.050(2) 0.0016(19) 0.045(3) 0.032(3)
F8 0.118(4) 0.143(5) 0.080(3) -0.034(3) 0.063(3) -0.049(3)
N1 0.0261(18) 0.0287(19) 0.0238(18) 0.0013(15) 0.0126(16) 0.0013(15)
N2 0.0200(17) 0.0303(19) 0.0180(17) 0.0022(14) 0.0070(14) 0.0011(14)
N3 0.0221(17) 0.0311(19) 0.0224(18) 0.0004(15) 0.0113(15) 0.0005(14)
N4 0.0253(19) 0.042(2) 0.024(2) -0.0001(17) 0.0086(16) -0.0025(16)
N5 0.0262(18) 0.039(2) 0.025(2) 0.0018(16) 0.0146(16) -0.0049(16)
N6 0.039(2) 0.045(2) 0.034(2) 0.0025(19) 0.0181(19) 0.0006(19)
N7 0.0264(18) 0.0229(17) 0.0200(18) 0.0008(14) 0.0113(15) -0.0008(14)
N8 0.034(2) 0.046(2) 0.037(2) 0.0004(19) 0.0154(19) 0.0017(18)
N9 0.0250(18) 0.0297(19) 0.029(2) 0.0036(16) 0.0104(16) -0.0023(15)
N10 0.033(2) 0.031(2) 0.034(2) 0.0051(17) 0.0193(18) -0.0044(16)
O1 0.057(2) 0.057(2) 0.0254(19) 0.0092(17) 0.0152(17) 0.0180(18)
O2 0.047(2) 0.043(2) 0.0298(18) 0.0151(15) 0.0135(16) 0.0100(16)
Ru1 0.02130(18) 0.02476(19) 0.01624(18) 0.00228(13) 0.00737(14) 0.00047(13)

loop_
_atom_type_symbol
_atom_type_description
_atom_type_scat_dispersion_real
_atom_type_scat_dispersion_imag
_atom_type_scat_source
C C 0.0033 0.0016 'International Tables Vol C Tables 4.2.6.8 and 6.1.1.4'
H H 0.0000 0.0000 'International Tables Vol C Tables 4.2.6.8 and 6.1.1.4'
B B 0.0013 0.0007 'International Tables Vol C Tables 4.2.6.8 and 6.1.1.4'
F F 0.0171 0.0103 'International Tables Vol C Tables 4.2.6.8 and 6.1.1.4'
N N 0.0061 0.0033 'International Tables Vol C Tables 4.2.6.8 and 6.1.1.4'
O O 0.0106 0.0060 'International Tables Vol C Tables 4.2.6.8 and 6.1.1.4'
Ru Ru -1.2594 0.8363 'International Tables Vol C Tables 4.2.6.8 and 6.1.1.4'

loop_
_geom_angle_atom_site_label_1
_geom_angle_atom_site_label_2
_geom_angle_atom_site_label_3
_geom_angle
N1 C1 C2 122.8(4)
N1 C1 H1 118.6
C2 C1 H1 118.6
C1 C2 C3 118.9(4)
C1 C2 H2 120.5
C3 C2 H2 120.5
C4 C3 C2 119.6(5)
C4 C3 H3 120.2
C2 C3 H3 120.2
C3 C4 C5 119.1(4)
C3 C4 H4 120.5
C5 C4 H4 120.5
N1 C5 C4 121.6(4)
N1 C5 C6 114.5(4)
C4 C5 C6 123.9(4)
N2 C6 C7 121.1(4)
N2 C6 C5 111.4(4)
C7 C6 C5 127.4(4)
C6 C7 C8 119.1(4)
C6 C7 H7 120.4
C8 C7 H7 120.4
C7 C8 C11 119.6(4)
C7 C8 C9 119.2(4)
C11 C8 C9 121.1(4)
O1 C9 O2 124.7(5)
O1 C9 C8 123.5(5)
O2 C9 C8 111.8(4)
O2 C10 H10A 109.5
O2 C10 H10B 109.5
H10A C10 H10B 109.5
O2 C10 H10C 109.5
H10A C10 H10C 109.5
H10B C10 H10C 109.5
O2 C10 H10D 109.5
H10A C10 H10D 141.1
H10B C10 H10D 56.3
H10C C10 H10D 56.3
O2 C10 H10E 109.5
H10A C10 H10E 56.3
H10B C10 H10E 141.1
H10C C10 H10E 56.3
H10D C10 H10E 109.5
O2 C10 H10F 109.5
H10A C10 H10F 56.3
H10B C10 H10F 56.3
H10C C10 H10F 141.1
H10D C10 H10F 109.5
H10E C10 H10F 109.5
C12 C11 C8 119.7(4)
C12 C11 H11 120.2
C8 C11 H11 120.2
N2 C12 C11 119.7(4)
N2 C12 C13 113.0(4)
C11 C12 C13 127.3(4)
N3 C13 C14 120.5(4)
N3 C13 C12 114.5(4)
C14 C13 C12 125.0(4)
C15 C14 C13 120.2(5)
C15 C14 H14 119.9
C13 C14 H14 119.9
C14 C15 C16 119.4(5)
C14 C15 H15 120.3
C16 C15 H15 120.3
C17 C16 C15 118.7(5)
C17 C16 H16 120.6
C15 C16 H16 120.6
N3 C17 C16 122.5(4)
N3 C17 H17 118.7
C16 C17 H17 118.7
C19 C18 N8 102.9(4)
C19 C18 Ru1 142.6(3)
N8 C18 Ru1 114.5(3)
N10 C19 C18 114.5(3)
N10 C19 C29 120.1(3)
C18 C19 C29 125.4(4)
N9 C20 H20A 109.5
N9 C20 H20B 109.5
H20A C20 H20B 109.5
N9 C20 H20C 109.5
H20A C20 H20C 109.5
H20B C20 H20C 109.5
N9 C20 H20D 109.5
H20A C20 H20D 141.1
H20B C20 H20D 56.3
H20C C20 H20D 56.3
N9 C20 H20E 109.5
H20A C20 H20E 56.3
H20B C20 H20E 141.1
H20C C20 H20E 56.3
H20D C20 H20E 109.5
N9 C20 H20F 109.5
H20A C20 H20F 56.3
H20B C20 H20F 56.3
H20C C20 H20F 141.1
H20D C20 H20F 109.5
H20E C20 H20F 109.5
N7 C21 C22 121.3(4)
N7 C21 N8 108.4(4)
C22 C21 N8 130.3(4)
C23 C22 C21 118.7(4)
C23 C22 H22 120.6
C21 C22 H22 120.6
C22 C23 C24 120.5(4)
C22 C23 H23 119.8
C24 C23 H23 119.8
C25 C24 C23 118.2(4)
C25 C24 H24 120.9
C23 C24 H24 120.9
N7 C25 C24 122.0(4)
N7 C25 N6 108.7(4)
C24 C25 N6 129.3(4)
N5 C26 H26A 109.5
N5 C26 H26B 109.5
H26A C26 H26B 109.5
N5 C26 H26C 109.5
H26A C26 H26C 109.5
H26B C26 H26C 109.5
N5 C26 H26D 109.5
H26A C26 H26D 141.1
H26B C26 H26D 56.3
H26C C26 H26D 56.3
N5 C26 H26E 109.5
H26A C26 H26E 56.3
H26B C26 H26E 141.1
H26C C26 H26E 56.3
H26D C26 H26E 109.5
N5 C26 H26F 109.5
H26A C26 H26F 56.3
H26B C26 H26F 56.3
H26C C26 H26F 141.1
H26D C26 H26F 109.5
H26E C26 H26F 109.5
C28 C27 N4 114.6(3)
C28 C27 C38 124.9(3)
N4 C27 C38 119.8(3)
C27 C28 N6 102.4(4)
C27 C28 Ru1 143.7(3)
N6 C28 Ru1 113.8(3)
C34 C29 C30 123.9(4)
C34 C29 C19 118.6(4)
C30 C29 C19 117.4(4)
C29 C30 C31 116.3(5)
C29 C30 C35 121.9(4)
C31 C30 C35 121.8(5)
C30 C31 C32 121.8(5)
C30 C31 H31 119.1
C32 C31 H31 119.1
C33 C32 C31 118.9(5)
C33 C32 C36 121.5(6)
C31 C32 C36 119.6(6)
C32 C33 C34 122.0(5)
C32 C33 H33 119.0
C34 C33 H33 119.0
C29 C34 C33 117.0(5)
C29 C34 C37 121.8(4)
C33 C34 C37 121.2(5)
C30 C35 H35A 109.5
C30 C35 H35B 109.5
H35A C35 H35B 109.5
C30 C35 H35C 109.5
H35A C35 H35C 109.5
H35B C35 H35C 109.5
C30 C35 H35D 109.5
H35A C35 H35D 141.1
H35B C35 H35D 56.3
H35C C35 H35D 56.3
C30 C35 H35E 109.5
H35A C35 H35E 56.3
H35B C35 H35E 141.1
H35C C35 H35E 56.3
H35D C35 H35E 109.5
C30 C35 H35F 109.5
H35A C35 H35F 56.3
H35B C35 H35F 56.3
H35C C35 H35F 141.1
H35D C35 H35F 109.5
H35E C35 H35F 109.5
C32 C36 H36A 109.5
C32 C36 H36B 109.5
H36A C36 H36B 109.5
C32 C36 H36C 109.5
H36A C36 H36C 109.5
H36B C36 H36C 109.5
C32 C36 H36D 109.5
H36A C36 H36D 141.1
H36B C36 H36D 56.3
H36C C36 H36D 56.3
C32 C36 H36E 109.5
H36A C36 H36E 56.3
H36B C36 H36E 141.1
H36C C36 H36E 56.3
H36D C36 H36E 109.5
C32 C36 H36F 109.5
H36A C36 H36F 56.3
H36B C36 H36F 56.3
H36C C36 H36F 141.1
H36D C36 H36F 109.5
H36E C36 H36F 109.5
C34 C37 H37A 109.5
C34 C37 H37B 109.5
H37A C37 H37B 109.5
C34 C37 H37C 109.5
H37A C37 H37C 109.5
H37B C37 H37C 109.5
C34 C37 H37D 109.5
H37A C37 H37D 141.1
H37B C37 H37D 56.3
H37C C37 H37D 56.3
C34 C37 H37E 109.5
H37A C37 H37E 56.3
H37B C37 H37E 141.1
H37C C37 H37E 56.3
H37D C37 H37E 109.5
C34 C37 H37F 109.5
H37A C37 H37F 56.3
H37B C37 H37F 56.3
H37C C37 H37F 141.1
H37D C37 H37F 109.5
H37E C37 H37F 109.5
C39 C38 C43 122.3(4)
C39 C38 C27 119.3(4)
C43 C38 C27 118.3(4)
C40 C39 C38 117.3(4)
C40 C39 C44 121.3(4)
C38 C39 C44 121.4(4)
C41 C40 C39 122.2(4)
C41 C40 H40 118.9
C39 C40 H40 118.9
C40 C41 C42 119.0(4)
C40 C41 C45 120.8(5)
C42 C41 C45 120.2(5)
C43 C42 C41 121.1(4)
C43 C42 H42 119.4
C41 C42 H42 119.4
C42 C43 C38 118.0(4)
C42 C43 C46 120.1(4)
C38 C43 C46 121.8(4)
C39 C44 H44A 109.5
C39 C44 H44B 109.5
H44A C44 H44B 109.5
C39 C44 H44C 109.5
H44A C44 H44C 109.5
H44B C44 H44C 109.5
C39 C44 H44D 109.5
H44A C44 H44D 141.1
H44B C44 H44D 56.3
H44C C44 H44D 56.3
C39 C44 H44E 109.5
H44A C44 H44E 56.3
H44B C44 H44E 141.1
H44C C44 H44E 56.3
H44D C44 H44E 109.5
C39 C44 H44F 109.5
H44A C44 H44F 56.3
H44B C44 H44F 56.3
H44C C44 H44F 141.1
H44D C44 H44F 109.5
H44E C44 H44F 109.5
C41 C45 H45A 109.5
C41 C45 H45B 109.5
H45A C45 H45B 109.5
C41 C45 H45C 109.5
H45A C45 H45C 109.5
H45B C45 H45C 109.5
C41 C45 H45D 109.5
H45A C45 H45D 141.1
H45B C45 H45D 56.3
H45C C45 H45D 56.3
C41 C45 H45E 109.5
H45A C45 H45E 56.3
H45B C45 H45E 141.1
H45C C45 H45E 56.3
H45D C45 H45E 109.5
C41 C45 H45F 109.5
H45A C45 H45F 56.3
H45B C45 H45F 56.3
H45C C45 H45F 141.1
H45D C45 H45F 109.5
H45E C45 H45F 109.5
C43 C46 H46A 109.5
C43 C46 H46B 109.5
H46A C46 H46B 109.5
C43 C46 H46C 109.5
H46A C46 H46C 109.5
H46B C46 H46C 109.5
C43 C46 H46D 109.5
H46A C46 H46D 141.1
H46B C46 H46D 56.3
H46C C46 H46D 56.3
C43 C46 H46E 109.5
H46A C46 H46E 56.3
H46B C46 H46E 141.1
H46C C46 H46E 56.3
H46D C46 H46E 109.5
C43 C46 H46F 109.5
H46A C46 H46F 56.3
H46B C46 H46F 56.3
H46C C46 H46F 141.1
H46D C46 H46F 109.5
H46E C46 H46F 109.5
F1 B1 F4 110.5(5)
F1 B1 F3 110.1(5)
F4 B1 F3 109.3(5)
F1 B1 F2 110.2(5)
F4 B1 F2 108.4(5)
F3 B1 F2 108.3(5)
F6 B2 F5 112.0(6)
F6 B2 F8 108.8(6)
F5 B2 F8 108.0(6)
F6 B2 F7 110.1(6)
F5 B2 F7 109.6(6)
F8 B2 F7 108.1(6)
C1 N1 C5 118.0(4)
C1 N1 Ru1 127.5(3)
C5 N1 Ru1 114.5(3)
C12 N2 C6 120.6(4)
C12 N2 Ru1 118.9(3)
C6 N2 Ru1 120.5(3)
C17 N3 C13 118.6(4)
C17 N3 Ru1 127.7(3)
C13 N3 Ru1 113.7(3)
N5 N4 C27 103.5(3)
N4 N5 N6 112.1(4)
N4 N5 C26 118.8(4)
N6 N5 C26 129.1(4)
N5 N6 C28 107.4(4)
N5 N6 C25 132.8(4)
C28 N6 C25 119.7(4)
C25 N7 C21 119.3(3)
C25 N7 Ru1 120.2(3)
C21 N7 Ru1 120.6(3)
N9 N8 C18 107.1(4)
N9 N8 C21 133.2(4)
C18 N8 C21 119.7(4)
N10 N9 N8 112.0(4)
N10 N9 C20 118.0(4)
N8 N9 C20 129.9(4)
N9 N10 C19 103.5(3)
C9 O2 C10 116.4(4)
N2 Ru1 C28 102.80(15)
N2 Ru1 C18 102.81(15)
C28 Ru1 C18 154.37(16)
N2 Ru1 N1 78.95(14)
C28 Ru1 N1 90.46(15)
C18 Ru1 N1 93.45(15)
N2 Ru1 N3 79.57(14)
C28 Ru1 N3 93.78(15)
C18 Ru1 N3 91.78(15)
N1 Ru1 N3 158.52(14)
N2 Ru1 N7 178.60(14)
C28 Ru1 N7 77.54(14)
C18 Ru1 N7 76.88(15)
N1 Ru1 N7 102.42(13)
N3 Ru1 N7 99.06(13)

loop_
_geom_bond_atom_site_label_1
_geom_bond_atom_site_label_2
_geom_bond_distance
C1 N1 1.344(6)
C1 C2 1.374(7)
C1 H1 0.9500
C2 C3 1.387(7)
C2 H2 0.9500
C3 C4 1.378(7)
C3 H3 0.9500
C4 C5 1.384(6)
C4 H4 0.9500
C5 N1 1.375(5)
C5 C6 1.478(6)
C6 N2 1.364(5)
C6 C7 1.365(6)
C7 C8 1.383(6)
C7 H7 0.9500
C8 C11 1.394(6)
C8 C9 1.496(6)
C9 O1 1.204(6)
C9 O2 1.326(6)
C10 O2 1.452(6)
C10 H10A 0.9800
C10 H10B 0.9800
C10 H10C 0.9800
C10 H10D 0.9800
C10 H10E 0.9800
C10 H10F 0.9800
C11 C12 1.378(6)
C11 H11 0.9500
C12 N2 1.359(5)
C12 C13 1.463(6)
C13 N3 1.371(5)
C13 C14 1.385(6)
C14 C15 1.371(7)
C14 H14 0.9500
C15 C16 1.382(7)
C15 H15 0.9500
C16 C17 1.381(7)
C16 H16 0.9500
C17 N3 1.349(6)
C17 H17 0.9500
C18 C19 1.348(5)
C18 N8 1.389(6)
C18 Ru1 2.055(4)
C19 N10 1.346(5)
C19 C29 1.446(5)
C20 N9 1.473(5)
C20 H20A 0.9800
C20 H20B 0.9800
C20 H20C 0.9800
C20 H20D 0.9800
C20 H20E 0.9800
C20 H20F 0.9800
C21 N7 1.366(5)
C21 C22 1.391(6)
C21 N8 1.456(6)
C22 C23 1.384(6)
C22 H22 0.9500
C23 C24 1.394(6)
C23 H23 0.9500
C24 C25 1.386(6)
C24 H24 0.9500
C25 N7 1.358(5)
C25 N6 1.456(6)
C26 N5 1.469(6)
C26 H26A 0.9800
C26 H26B 0.9800
C26 H26C 0.9800
C26 H26D 0.9800
C26 H26E 0.9800
C26 H26F 0.9800
C27 C28 1.348(5)
C27 N4 1.352(5)
C27 C38 1.444(5)
C28 N6 1.401(6)
C28 Ru1 2.044(4)
C29 C34 1.393(7)
C29 C30 1.396(7)
C30 C31 1.399(7)
C30 C35 1.497(7)
C31 C32 1.403(9)
C31 H31 0.9500
C32 C33 1.379(9)
C32 C36 1.513(8)
C33 C34 1.393(7)
C33 H33 0.9500
C34 C37 1.496(7)
C35 H35A 0.9800
C35 H35B 0.9800
C35 H35C 0.9800
C35 H35D 0.9800
C35 H35E 0.9800
C35 H35F 0.9800
C36 H36A 0.9800
C36 H36B 0.9800
C36 H36C 0.9800
C36 H36D 0.9800
C36 H36E 0.9800
C36 H36F 0.9800
C37 H37A 0.9800
C37 H37B 0.9800
C37 H37C 0.9800
C37 H37D 0.9800
C37 H37E 0.9800
C37 H37F 0.9800
C38 C39 1.391(6)
C38 C43 1.396(6)
C39 C40 1.390(6)
C39 C44 1.508(6)
C40 C41 1.378(7)
C40 H40 0.9500
C41 C42 1.389(7)
C41 C45 1.510(7)
C42 C43 1.389(6)
C42 H42 0.9500
C43 C46 1.508(6)
C44 H44A 0.9800
C44 H44B 0.9800
C44 H44C 0.9800
C44 H44D 0.9800
C44 H44E 0.9800
C44 H44F 0.9800
C45 H45A 0.9800
C45 H45B 0.9800
C45 H45C 0.9800
C45 H45D 0.9800
C45 H45E 0.9800
C45 H45F 0.9800
C46 H46A 0.9800
C46 H46B 0.9800
C46 H46C 0.9800
C46 H46D 0.9800
C46 H46E 0.9800
C46 H46F 0.9800
B1 F1 1.346(7)
B1 F4 1.371(7)
B1 F3 1.389(7)
B1 F2 1.394(7)
B2 F6 1.372(7)
B2 F5 1.381(8)
B2 F8 1.382(9)
B2 F7 1.396(8)
N1 Ru1 2.056(4)
N2 Ru1 1.947(3)
N3 Ru1 2.057(4)
N4 N5 1.318(5)
N5 N6 1.354(5)
N7 Ru1 2.090(3)
N8 N9 1.363(5)
N9 N10 1.316(5)

loop_
_platon_squeeze_void_nr
_platon_squeeze_void_average_x
_platon_squeeze_void_average_y
_platon_squeeze_void_average_z
_platon_squeeze_void_volume
_platon_squeeze_void_count_electrons
_platon_squeeze_void_content
1 0.500 0.000 0.500 482 209 ' '
2 0.500 0.500 1.000 482 209 ' '
